data_4303111
loop_
_publ_author_name
'Felix Konrad'
'Julio Lloret Fillol'
'Hubert Wadepohl'
'Lutz H. Gade'

_publ_section_title
;
Bis(oxazolinylmethyl)pyrrole Derivatives and Their Coordination as Chiral
"Pincer" Ligands to Rhodium
;
_journal_name_full 'Inorganic Chemistry'
_journal_page_first 8523
_journal_page_last 8535
_journal_paper_doi 10.1021/ic901189k
_journal_volume 48
_journal_year 2009
_chemical_absolute_configuration ad
_chemical_formula_sum 'C19 H26 N3 O3 Rh'
_chemical_formula_weight 447.34
_space_group_IT_number 19
_symmetry_cell_setting orthorhombic
_symmetry_Int_Tables_number 19
_symmetry_space_group_name_Hall 'P 2ac 2ab'
_symmetry_space_group_name_H-M 'P 21 21 21'
_atom_sites_solution_hydrogens geom
_atom_sites_solution_primary heavy
_atom_sites_solution_secondary difmap
_audit_block_code ga_fk2
_audit_creation_method SHELXL-97
_cell_angle_alpha 90.00
_cell_angle_beta 90.00
_cell_angle_gamma 90.00
_cell_formula_units_Z 4
_cell_length_a 7.9423(9)
_cell_length_b 12.9449(15)
_cell_length_c 18.998(2)
_cell_measurement_reflns_used 4172
_cell_measurement_temperature 150(2)
_cell_measurement_theta_max 26.58
_cell_measurement_theta_min 2.66
_cell_volume 1953.2(4)
_computing_cell_refinement 'SAINT (Bruker AXS, 1997-2006)'
_computing_data_collection 'SMART (Bruker AXS, 1997-2003)'
_computing_data_reduction 'SAINT (Bruker AXS, 1997-2006)'
_computing_molecular_graphics 'PLATON (Spek, 1980-2005)'
_computing_publication_material 'SHELXL-97 (Sheldrick, 1997)'
_computing_structure_refinement 'SHELXL-97 (Sheldrick, 1997)'
_computing_structure_solution 'DIRDIF (Beurskens et al., 1999-2008)'
_diffrn_ambient_temperature 150(2)
_diffrn_measured_fraction_theta_full 1.000
_diffrn_measured_fraction_theta_max 1.000
_diffrn_measurement_device_type 'CCD area detector (Bruker AXS Smart 1000)'
_diffrn_measurement_method '\f- and \w-scans'
_diffrn_radiation_monochromator graphite
_diffrn_radiation_probe x-ray
_diffrn_radiation_type MoK\a
_diffrn_radiation_wavelength 0.71073
_diffrn_reflns_av_R_equivalents 0.0552
_diffrn_reflns_av_sigmaI/netI 0.0590
_diffrn_reflns_limit_h_max 10
_diffrn_reflns_limit_h_min -10
_diffrn_reflns_limit_k_max 17
_diffrn_reflns_limit_k_min 0
_diffrn_reflns_limit_l_max 26
_diffrn_reflns_limit_l_min 0
_diffrn_reflns_number 16015
_diffrn_reflns_theta_full 31.00
_diffrn_reflns_theta_max 29.13
_diffrn_reflns_theta_min 1.90
_diffrn_source 'fine-focus sealed tube'
_exptl_absorpt_coefficient_mu 0.897
_exptl_absorpt_correction_T_max 0.9401
_exptl_absorpt_correction_T_min 0.8008
_exptl_absorpt_correction_type multi-scan
_exptl_absorpt_process_details 'SADABS (Bruker AXS, 2004-2007)'
_exptl_crystal_colour red
_exptl_crystal_density_diffrn 1.521
_exptl_crystal_density_method 'not measured'
_exptl_crystal_description irregular
_exptl_crystal_F_000 920
_exptl_crystal_size_max 0.25
_exptl_crystal_size_mid 0.10
_exptl_crystal_size_min 0.08
_refine_diff_density_max 0.733
_refine_diff_density_min -0.750
_refine_diff_density_rms 0.108
_refine_ls_abs_structure_details 'Flack H D (1983), Acta Cryst. A39, 876-881'
_refine_ls_abs_structure_Flack -0.03(4)
_refine_ls_extinction_method none
_refine_ls_goodness_of_fit_ref 1.107
_refine_ls_hydrogen_treatment constr
_refine_ls_matrix_type full
_refine_ls_number_parameters 239
_refine_ls_number_reflns 5248
_refine_ls_number_restraints 0
_refine_ls_restrained_S_all 1.107
_refine_ls_R_factor_all 0.0519
_refine_ls_R_factor_gt 0.0390
_refine_ls_shift/su_max 0.001
_refine_ls_shift/su_mean 0.000
_refine_ls_structure_factor_coef Fsqd
_refine_ls_weighting_details 'calc w=1/[\s^2^(Fo^2^)+(0.0341P)^2^+0.0000P] where P=(Fo^2^+2Fc^2^)/3'
_refine_ls_weighting_scheme calc
_refine_ls_wR_factor_gt 0.0788
_refine_ls_wR_factor_ref 0.0849
_reflns_number_gt 4472
_reflns_number_total 5248
_reflns_threshold_expression >2sigma(I)
_cod_data_source_file ic901189k_si_001_4.cif
_cod_data_source_block complex_6a
_cod_database_code 4303111
_audit_block_refno 399

loop_
_symmetry_equiv_pos_as_xyz
'x, y, z'
'-x+1/2, -y, z+1/2'
'x+1/2, -y+1/2, -z'
'-x, y+1/2, -z+1/2'

loop_
_atom_site_label
_atom_site_type_symbol
_atom_site_fract_x
_atom_site_fract_y
_atom_site_fract_z
_atom_site_U_iso_or_equiv
_atom_site_adp_type
_atom_site_occupancy
_atom_site_symmetry_multiplicity
_atom_site_calc_flag
_atom_site_refinement_flags
_atom_site_disorder_assembly
_atom_site_disorder_group
C1 C 0.5872(5) 1.1184(3) 0.9048(2) 0.0218(8) Uani 1 1 d . . .
H1 H 0.6229 1.1411 0.8567 0.026 Uiso 1 1 calc R . .
C2 C 0.5749(5) 1.2116(3) 0.9533(2) 0.0256(9) Uani 1 1 d . . .
H2A H 0.6317 1.2723 0.9323 0.031 Uiso 1 1 calc R . .
H2B H 0.4558 1.2294 0.9627 0.031 Uiso 1 1 calc R . .
C3 C 0.7466(5) 1.0924(3) 1.0009(2) 0.0226(8) Uani 1 1 d . . .
C4 C 0.8467(5) 1.0508(3) 1.05601(19) 0.0271(8) Uani 1 1 d . . .
H4 H 0.8548 1.0886 1.0988 0.033 Uiso 1 1 calc R . .
C5 C 0.9314(5) 0.9601(3) 1.0508(2) 0.0237(9) Uani 1 1 d . . .
C6 C 1.0267(5) 0.9130(3) 1.1112(2) 0.0345(10) Uani 1 1 d . . .
H6A H 1.1315 0.9518 1.1209 0.041 Uiso 1 1 calc R . .
H6B H 0.9570 0.9115 1.1544 0.041 Uiso 1 1 calc R . .
C7 C 1.0651(6) 0.8056(4) 1.0861(2) 0.0427(12) Uani 1 1 d . . .
H7A H 0.9924 0.7542 1.1098 0.051 Uiso 1 1 calc R . .
H7B H 1.1845 0.7877 1.0947 0.051 Uiso 1 1 calc R . .
C8 C 1.0281(5) 0.8099(3) 1.0084(2) 0.0269(9) Uani 1 1 d . . .
C9 C 1.0726(5) 0.7343(4) 0.9625(2) 0.0314(10) Uani 1 1 d . . .
H9 H 1.1305 0.6757 0.9805 0.038 Uiso 1 1 calc R . .
C10 C 1.0383(4) 0.7372(3) 0.8900(3) 0.0278(8) Uani 1 1 d . . .
C11 C 1.0259(6) 0.6681(4) 0.7818(3) 0.0416(12) Uani 1 1 d . . .
H11A H 0.9272 0.6221 0.7760 0.050 Uiso 1 1 calc R . .
H11B H 1.1092 0.6521 0.7445 0.050 Uiso 1 1 calc R . .
C12 C 0.9734(5) 0.7815(3) 0.7789(2) 0.0279(9) Uani 1 1 d . . .
H12 H 0.8596 0.7864 0.7566 0.034 Uiso 1 1 calc R . .
C13 C 1.0931(5) 0.8530(4) 0.7404(2) 0.0299(10) Uani 1 1 d . . .
H13 H 1.0568 0.9252 0.7512 0.036 Uiso 1 1 calc R . .
C14 C 1.2759(5) 0.8429(5) 0.7649(2) 0.0415(12) Uani 1 1 d . . .
H14A H 1.2814 0.8514 0.8161 0.062 Uiso 1 1 calc R . .
H14B H 1.3444 0.8964 0.7422 0.062 Uiso 1 1 calc R . .
H14C H 1.3192 0.7746 0.7520 0.062 Uiso 1 1 calc R . .
C15 C 1.0781(7) 0.8390(5) 0.6608(2) 0.0530(16) Uani 1 1 d . . .
H15A H 1.1038 0.7672 0.6484 0.080 Uiso 1 1 calc R . .
H15B H 1.1576 0.8852 0.6370 0.080 Uiso 1 1 calc R . .
H15C H 0.9631 0.8556 0.6459 0.080 Uiso 1 1 calc R . .
C16 C 0.4246(4) 1.0545(3) 0.8996(2) 0.0268(8) Uani 1 1 d . . .
H16 H 0.4535 0.9893 0.8740 0.032 Uiso 1 1 calc R . .
C17 C 0.3532(6) 1.0233(4) 0.9703(2) 0.0384(10) Uani 1 1 d . . .
H17A H 0.4400 0.9874 0.9976 0.058 Uiso 1 1 calc R . .
H17B H 0.2568 0.9773 0.9633 0.058 Uiso 1 1 calc R . .
H17C H 0.3167 1.0851 0.9959 0.058 Uiso 1 1 calc R . .
C18 C 0.2946(6) 1.1117(4) 0.8546(3) 0.0456(13) Uani 1 1 d . . .
H18A H 0.1933 1.0691 0.8497 0.068 Uiso 1 1 calc R . .
H18B H 0.3421 1.1256 0.8079 0.068 Uiso 1 1 calc R . .
H18C H 0.2651 1.1772 0.8773 0.068 Uiso 1 1 calc R . .
C99 C 0.7457(5) 0.9594(3) 0.8093(2) 0.0232(8) Uani 1 1 d . . .
N1 N 0.7241(3) 1.0570(3) 0.93816(15) 0.0184(6) Uani 1 1 d . . .
N2 N 0.9588(4) 0.8074(3) 0.85402(17) 0.0227(7) Uani 1 1 d . . .
N3 N 0.9436(4) 0.8996(2) 0.99188(16) 0.0203(7) Uani 1 1 d . . .
O1 O 0.6591(4) 1.17974(19) 1.01773(13) 0.0268(6) Uani 1 1 d . . .
O2 O 1.0993(4) 0.6567(3) 0.85077(17) 0.0394(8) Uani 1 1 d . . .
O99 O 0.6841(4) 0.9742(2) 0.75560(15) 0.0358(7) Uani 1 1 d . . .
Rh1 Rh 0.84123(3) 0.93366(2) 0.894501(14) 0.01719(7) Uani 1 1 d . . .

loop_
_atom_site_aniso_label
_atom_site_aniso_U_11
_atom_site_aniso_U_22
_atom_site_aniso_U_33
_atom_site_aniso_U_23
_atom_site_aniso_U_13
_atom_site_aniso_U_12
C1 0.0219(17) 0.0200(19) 0.024(2) 0.0041(15) 0.0012(15) 0.0046(14)
C2 0.025(2) 0.019(2) 0.032(2) 0.0017(17) 0.0002(17) 0.0026(17)
C3 0.0212(18) 0.017(2) 0.030(2) 0.0003(14) 0.0057(16) -0.0018(15)
C4 0.0280(18) 0.028(2) 0.0252(17) -0.0006(15) 0.0023(17) -0.004(2)
C5 0.0185(18) 0.029(2) 0.0236(19) 0.0004(15) 0.0032(15) -0.0010(15)
C6 0.032(2) 0.046(3) 0.026(2) 0.008(2) -0.0059(18) 0.0046(18)
C7 0.042(3) 0.055(3) 0.031(2) 0.017(2) -0.0011(19) 0.019(2)
C8 0.0179(18) 0.031(2) 0.032(2) 0.0117(18) 0.0009(16) 0.0043(17)
C9 0.022(2) 0.034(3) 0.038(2) 0.0083(19) 0.0012(18) 0.0104(18)
C10 0.0186(16) 0.0237(19) 0.041(2) 0.000(2) 0.0006(19) 0.0059(15)
C11 0.039(3) 0.036(3) 0.050(3) -0.013(2) -0.009(2) 0.012(2)
C12 0.023(2) 0.032(2) 0.029(2) -0.0091(18) -0.0064(17) 0.0055(18)
C13 0.029(2) 0.038(3) 0.023(2) -0.0062(18) 0.0038(17) 0.0062(19)
C14 0.023(2) 0.066(4) 0.035(3) -0.008(2) 0.0012(19) -0.005(2)
C15 0.044(3) 0.087(5) 0.028(3) -0.011(3) -0.003(2) 0.004(3)
C16 0.0174(16) 0.027(2) 0.036(2) -0.006(2) -0.0019(17) 0.0026(15)
C17 0.023(2) 0.044(3) 0.048(3) 0.007(2) 0.001(2) -0.009(2)
C18 0.032(3) 0.053(3) 0.051(3) -0.006(2) -0.012(2) 0.015(2)
C99 0.0205(18) 0.019(2) 0.030(2) -0.0007(15) 0.0010(16) 0.0046(15)
N1 0.0142(12) 0.0151(15) 0.0260(15) 0.0011(14) -0.0019(11) 0.0026(13)
N2 0.0190(15) 0.0184(17) 0.0307(18) -0.0023(14) -0.0003(14) 0.0010(14)
N3 0.0133(14) 0.0226(17) 0.0251(16) 0.0057(12) -0.0002(12) 0.0002(12)
O1 0.0273(13) 0.0210(14) 0.0321(14) -0.0049(11) 0.0025(14) 0.0019(14)
O2 0.0401(18) 0.0283(18) 0.050(2) -0.0051(14) -0.0009(14) 0.0159(14)
O99 0.0360(18) 0.0455(19) 0.0259(15) 0.0033(13) -0.0064(13) 0.0053(15)
Rh1 0.01381(11) 0.01584(12) 0.02192(12) 0.00151(12) 0.00066(11) 0.00096(12)

loop_
_atom_type_symbol
_atom_type_description
_atom_type_scat_dispersion_real
_atom_type_scat_dispersion_imag
_atom_type_scat_source
C C 0.0033 0.0016 'International Tables Vol C Tables 4.2.6.8 and 6.1.1.4'
H H 0.0000 0.0000 'International Tables Vol C Tables 4.2.6.8 and 6.1.1.4'
N N 0.0061 0.0033 'International Tables Vol C Tables 4.2.6.8 and 6.1.1.4'
O O 0.0106 0.0060 'International Tables Vol C Tables 4.2.6.8 and 6.1.1.4'
Rh Rh -1.1178 0.9187 'International Tables Vol C Tables 4.2.6.8 and 6.1.1.4'

loop_
_geom_angle_atom_site_label_1
_geom_angle_atom_site_label_2
_geom_angle_atom_site_label_3
_geom_angle
_geom_angle_site_symmetry_1
_geom_angle_site_symmetry_3
_geom_angle_publ_flag
N1 C1 C2 102.2(3) . . ?
N1 C1 C16 110.7(3) . . ?
C2 C1 C16 114.3(3) . . ?
N1 C1 H1 109.8 . . ?
C2 C1 H1 109.8 . . ?
C16 C1 H1 109.8 . . ?
O1 C2 C1 104.8(3) . . ?
O1 C2 H2A 110.8 . . ?
C1 C2 H2A 110.8 . . ?
O1 C2 H2B 110.8 . . ?
C1 C2 H2B 110.8 . . ?
H2A C2 H2B 108.9 . . ?
N1 C3 O1 116.2(3) . . ?
N1 C3 C4 128.6(4) . . ?
O1 C3 C4 115.2(3) . . ?
C5 C4 C3 123.5(4) . . ?
C5 C4 H4 118.3 . . ?
C3 C4 H4 118.3 . . ?
C4 C5 N3 126.1(4) . . ?
C4 C5 C6 123.0(4) . . ?
N3 C5 C6 110.8(3) . . ?
C7 C6 C5 103.6(3) . . ?
C7 C6 H6A 111.0 . . ?
C5 C6 H6A 111.0 . . ?
C7 C6 H6B 111.0 . . ?
C5 C6 H6B 111.0 . . ?
H6A C6 H6B 109.0 . . ?
C6 C7 C8 103.8(4) . . ?
C6 C7 H7A 111.0 . . ?
C8 C7 H7A 111.0 . . ?
C6 C7 H7B 111.0 . . ?
C8 C7 H7B 111.0 . . ?
H7A C7 H7B 109.0 . . ?
C9 C8 N3 126.0(4) . . ?
C9 C8 C7 123.5(4) . . ?
N3 C8 C7 110.5(4) . . ?
C8 C9 C10 124.0(4) . . ?
C8 C9 H9 118.0 . . ?
C10 C9 H9 118.0 . . ?
N2 C10 O2 114.7(4) . . ?
N2 C10 C9 128.9(4) . . ?
O2 C10 C9 116.3(4) . . ?
O2 C11 C12 104.0(3) . . ?
O2 C11 H11A 111.0 . . ?
C12 C11 H11A 111.0 . . ?
O2 C11 H11B 111.0 . . ?
C12 C11 H11B 111.0 . . ?
H11A C11 H11B 109.0 . . ?
N2 C12 C13 112.2(3) . . ?
N2 C12 C11 101.9(3) . . ?
C13 C12 C11 115.7(4) . . ?
N2 C12 H12 108.9 . . ?
C13 C12 H12 108.9 . . ?
C11 C12 H12 108.9 . . ?
C12 C13 C15 110.9(4) . . ?
C12 C13 C14 113.4(4) . . ?
C15 C13 C14 111.4(4) . . ?
C12 C13 H13 106.9 . . ?
C15 C13 H13 106.9 . . ?
C14 C13 H13 106.9 . . ?
C13 C14 H14A 109.5 . . ?
C13 C14 H14B 109.5 . . ?
H14A C14 H14B 109.5 . . ?
C13 C14 H14C 109.5 . . ?
H14A C14 H14C 109.5 . . ?
H14B C14 H14C 109.5 . . ?
C13 C15 H15A 109.5 . . ?
C13 C15 H15B 109.5 . . ?
H15A C15 H15B 109.5 . . ?
C13 C15 H15C 109.5 . . ?
H15A C15 H15C 109.5 . . ?
H15B C15 H15C 109.5 . . ?
C17 C16 C18 111.9(3) . . ?
C17 C16 C1 113.7(3) . . ?
C18 C16 C1 110.0(4) . . ?
C17 C16 H16 107.0 . . ?
C18 C16 H16 107.0 . . ?
C1 C16 H16 107.0 . . ?
C16 C17 H17A 109.5 . . ?
C16 C17 H17B 109.5 . . ?
H17A C17 H17B 109.5 . . ?
C16 C17 H17C 109.5 . . ?
H17A C17 H17C 109.5 . . ?
H17B C17 H17C 109.5 . . ?
C16 C18 H18A 109.5 . . ?
C16 C18 H18B 109.5 . . ?
H18A C18 H18B 109.5 . . ?
C16 C18 H18C 109.5 . . ?
H18A C18 H18C 109.5 . . ?
H18B C18 H18C 109.5 . . ?
O99 C99 Rh1 178.9(4) . . ?
C3 N1 C1 107.7(3) . . ?
C3 N1 Rh1 126.5(3) . . ?
C1 N1 Rh1 125.6(2) . . ?
C10 N2 C12 108.2(3) . . ?
C10 N2 Rh1 125.9(3) . . ?
C12 N2 Rh1 125.9(3) . . ?
C5 N3 C8 109.3(3) . . ?
C5 N3 Rh1 125.5(3) . . ?
C8 N3 Rh1 125.1(3) . . ?
C3 O1 C2 105.8(3) . . ?
C10 O2 C11 105.8(3) . . ?
C99 Rh1 N1 91.62(15) . . ?
C99 Rh1 N2 90.13(15) . . ?
N1 Rh1 N2 178.00(13) . . ?
C99 Rh1 N3 177.77(15) . . ?
N1 Rh1 N3 89.00(12) . . ?
N2 Rh1 N3 89.22(13) . . ?

loop_
_geom_bond_atom_site_label_1
_geom_bond_atom_site_label_2
_geom_bond_distance
_geom_bond_site_symmetry_2
_geom_bond_publ_flag
C1 N1 1.489(5) . ?
C1 C2 1.522(5) . ?
C1 C16 1.537(5) . ?
C1 H1 1.0000 . ?
C2 O1 1.454(5) . ?
C2 H2A 0.9900 . ?
C2 H2B 0.9900 . ?
C3 N1 1.290(5) . ?
C3 O1 1.365(4) . ?
C3 C4 1.421(5) . ?
C4 C5 1.357(5) . ?
C4 H4 0.9500 . ?
C5 N3 1.370(5) . ?
C5 C6 1.505(5) . ?
C6 C7 1.502(7) . ?
C6 H6A 0.9900 . ?
C6 H6B 0.9900 . ?
C7 C8 1.505(6) . ?
C7 H7A 0.9900 . ?
C7 H7B 0.9900 . ?
C8 C9 1.359(6) . ?
C8 N3 1.377(5) . ?
C9 C10 1.404(6) . ?
C9 H9 0.9500 . ?
C10 N2 1.300(5) . ?
C10 O2 1.370(5) . ?
C11 O2 1.443(6) . ?
C11 C12 1.526(6) . ?
C11 H11A 0.9900 . ?
C11 H11B 0.9900 . ?
C12 N2 1.471(5) . ?
C12 C13 1.514(6) . ?
C12 H12 1.0000 . ?
C13 C15 1.528(6) . ?
C13 C14 1.530(6) . ?
C13 H13 1.0000 . ?
C14 H14A 0.9800 . ?
C14 H14B 0.9800 . ?
C14 H14C 0.9800 . ?
C15 H15A 0.9800 . ?
C15 H15B 0.9800 . ?
C15 H15C 0.9800 . ?
C16 C17 1.513(6) . ?
C16 C18 1.532(6) . ?
C16 H16 1.0000 . ?
C17 H17A 0.9800 . ?
C17 H17B 0.9800 . ?
C17 H17C 0.9800 . ?
C18 H18A 0.9800 . ?
C18 H18B 0.9800 . ?
C18 H18C 0.9800 . ?
C99 O99 1.148(5) . ?
C99 Rh1 1.818(4) . ?
N1 Rh1 2.025(3) . ?
N2 Rh1 2.033(3) . ?
N3 Rh1 2.068(3) . ?

loop_
_geom_torsion_atom_site_label_1
_geom_torsion_atom_site_label_2
_geom_torsion_atom_site_label_3
_geom_torsion_atom_site_label_4
_geom_torsion
_geom_torsion_site_symmetry_1
_geom_torsion_site_symmetry_2
_geom_torsion_site_symmetry_3
_geom_torsion_site_symmetry_4
_geom_torsion_publ_flag
N1 C1 C2 O1 -17.7(4) . . . . ?
C16 C1 C2 O1 101.9(4) . . . . ?
N1 C3 C4 C5 -3.3(7) . . . . ?
O1 C3 C4 C5 174.5(4) . . . . ?
C3 C4 C5 N3 4.9(6) . . . . ?
C3 C4 C5 C6 -175.4(4) . . . . ?
C4 C5 C6 C7 168.0(4) . . . . ?
N3 C5 C6 C7 -12.2(5) . . . . ?
C5 C6 C7 C8 13.8(4) . . . . ?
C6 C7 C8 C9 168.4(4) . . . . ?
C6 C7 C8 N3 -11.9(5) . . . . ?
N3 C8 C9 C10 0.2(7) . . . . ?
C7 C8 C9 C10 179.8(4) . . . . ?
C8 C9 C10 N2 -1.5(7) . . . . ?
C8 C9 C10 O2 177.0(4) . . . . ?
O2 C11 C12 N2 -22.6(4) . . . . ?
O2 C11 C12 C13 99.4(4) . . . . ?
N2 C12 C13 C15 -168.2(4) . . . . ?
C11 C12 C13 C15 75.5(5) . . . . ?
N2 C12 C13 C14 65.6(5) . . . . ?
C11 C12 C13 C14 -50.7(5) . . . . ?
N1 C1 C16 C17 63.0(4) . . . . ?
C2 C1 C16 C17 -51.8(4) . . . . ?
N1 C1 C16 C18 -170.7(3) . . . . ?
C2 C1 C16 C18 74.5(4) . . . . ?
O1 C3 N1 C1 -7.0(4) . . . . ?
C4 C3 N1 C1 170.9(4) . . . . ?
O1 C3 N1 Rh1 177.0(2) . . . . ?
C4 C3 N1 Rh1 -5.2(6) . . . . ?
C2 C1 N1 C3 15.2(4) . . . . ?
C16 C1 N1 C3 -106.9(4) . . . . ?
C2 C1 N1 Rh1 -168.7(2) . . . . ?
C16 C1 N1 Rh1 69.2(4) . . . . ?
O2 C10 N2 C12 -5.2(5) . . . . ?
C9 C10 N2 C12 173.3(4) . . . . ?
O2 C10 N2 Rh1 176.7(3) . . . . ?
C9 C10 N2 Rh1 -4.8(6) . . . . ?
C13 C12 N2 C10 -107.0(4) . . . . ?
C11 C12 N2 C10 17.4(4) . . . . ?
C13 C12 N2 Rh1 71.1(4) . . . . ?
C11 C12 N2 Rh1 -164.5(3) . . . . ?
C4 C5 N3 C8 -175.2(4) . . . . ?
C6 C5 N3 C8 5.0(4) . . . . ?
C4 C5 N3 Rh1 1.9(6) . . . . ?
C6 C5 N3 Rh1 -177.8(2) . . . . ?
C9 C8 N3 C5 -175.9(4) . . . . ?
C7 C8 N3 C5 4.5(5) . . . . ?
C9 C8 N3 Rh1 7.0(6) . . . . ?
C7 C8 N3 Rh1 -172.6(3) . . . . ?
N1 C3 O1 C2 -5.1(4) . . . . ?
C4 C3 O1 C2 176.7(3) . . . . ?
C1 C2 O1 C3 14.5(4) . . . . ?
N2 C10 O2 C11 -10.4(5) . . . . ?
C9 C10 O2 C11 170.9(4) . . . . ?
C12 C11 O2 C10 20.4(4) . . . . ?
O99 C99 Rh1 N1 -117(20) . . . . ?
O99 C99 Rh1 N2 62(20) . . . . ?
O99 C99 Rh1 N3 -11(22) . . . . ?
C3 N1 Rh1 C99 -173.7(3) . . . . ?
C1 N1 Rh1 C99 10.9(3) . . . . ?
C3 N1 Rh1 N2 35(4) . . . . ?
C1 N1 Rh1 N2 -140(4) . . . . ?
C3 N1 Rh1 N3 8.4(3) . . . . ?
C1 N1 Rh1 N3 -167.0(3) . . . . ?
C10 N2 Rh1 C99 -169.6(3) . . . . ?
C12 N2 Rh1 C99 12.6(3) . . . . ?
C10 N2 Rh1 N1 -19(4) . . . . ?
C12 N2 Rh1 N1 164(3) . . . . ?
C10 N2 Rh1 N3 8.3(3) . . . . ?
C12 N2 Rh1 N3 -169.5(3) . . . . ?
C5 N3 Rh1 C99 -113(4) . . . . ?
C8 N3 Rh1 C99 64(4) . . . . ?
C5 N3 Rh1 N1 -6.9(3) . . . . ?
C8 N3 Rh1 N1 169.8(3) . . . . ?
C5 N3 Rh1 N2 174.0(3) . . . . ?
C8 N3 Rh1 N2 -9.3(3) . . . . ?
